data_2240289
loop_
_publ_author_name
'Nagalakshmi, R. A.'
'Suresh, J.'
'Maharani, S.'
'Kumar, R. Ranjith'
'Lakshman, P. L. Nilantha'

_publ_section_title
;
 Crystal structures of
 2-benzylamino-4-(4-bromophenyl)-6,7,8,9-tetrahydro-5<i>H</i>-cyclohepta[<i>b</i>]pyridine-3-carbonitrile
 and
 2-benzylamino-4-(4-chlorophenyl)-6,7,8,9-tetrahydro-5<i>H</i>-cyclohepta[<i>b</i>]pyridine-3-carbonitrile
;
_journal_coeditor_code SU5027
_journal_issue 1
_journal_name_full 'Acta Crystallographica Section E'
_journal_page_first 12
_journal_page_last 15
_journal_paper_doi 10.1107/S2056989014025936
_journal_volume 71
_journal_year 2015
_chemical_formula_iupac 'C24 H22 Br N3'
_chemical_formula_moiety 'C24 H22 Br N3'
_chemical_formula_sum 'C24 H22 Br N3'
_chemical_formula_weight 432.35
_chemical_name_systematic
2-Benzylamino-4-(4-bromophenyl)-6,7,8,9-tetrahydro-5<i>H</i>-cyclohepta[<i>b</i>]pyridine-3-carbonitrile
_space_group_crystal_system monoclinic
_space_group_IT_number 14
_space_group_name_Hall '-P 2yn'
_space_group_name_H-M_alt 'P 1 21/n 1'
_symmetry_space_group_name_Hall '-P 2yn'
_symmetry_space_group_name_H-M 'P 1 21/n 1'
_atom_sites_solution_hydrogens geom
_audit_creation_method SHELXL-2014/6
_cell_angle_alpha 90
_cell_angle_beta 99.002(2)
_cell_angle_gamma 90
_cell_formula_units_Z 4
_cell_length_a 8.9710(3)
_cell_length_b 9.3794(4)
_cell_length_c 24.9788(9)
_cell_measurement_reflns_used 2000
_cell_measurement_temperature 293(2)
_cell_measurement_theta_max 31
_cell_measurement_theta_min 2
_cell_volume 2075.89(14)
_computing_cell_refinement
;
SAINT (Bruker, 2004)
;
_computing_data_collection
;
APEX2 (Bruker, 2004)
;
_computing_data_reduction
;
SAINT (Bruker, 2004)
;
_computing_molecular_graphics
;
PLATON (Spek, 2009)
;
_computing_publication_material
;
SHELXL2014 (Sheldrick, 2008)
;
_computing_structure_refinement
;
SHELXL2014 (Sheldrick, 2008)
;
_computing_structure_solution
;
SHELXS97 (Sheldrick, 2008)
;
_diffrn_ambient_temperature 293(2)
_diffrn_measured_fraction_theta_full 0.999
_diffrn_measured_fraction_theta_max 0.999
_diffrn_measurement_device_type 'Bruker Kappa APEXII'
_diffrn_measurement_method '\w and \f'
_diffrn_radiation_type MoK\a
_diffrn_radiation_wavelength 0.71073
_diffrn_reflns_av_R_equivalents 0.0402
_diffrn_reflns_limit_h_max 10
_diffrn_reflns_limit_h_min -10
_diffrn_reflns_limit_k_max 11
_diffrn_reflns_limit_k_min -11
_diffrn_reflns_limit_l_max 30
_diffrn_reflns_limit_l_min -30
_diffrn_reflns_number 51599
_diffrn_reflns_theta_full 25.242
_diffrn_reflns_theta_max 25.500
_diffrn_reflns_theta_min 2.323
_diffrn_standards_decay_% 0
_diffrn_standards_interval_count 0
_diffrn_standards_number 0
_exptl_absorpt_coefficient_mu 1.994
_exptl_absorpt_correction_T_max 0.974
_exptl_absorpt_correction_T_min 0.967
_exptl_absorpt_correction_type multi-scan
_exptl_absorpt_process_details
;
(SADABS; Bruker, 2004)
;
_exptl_crystal_colour colourless
_exptl_crystal_density_diffrn 1.383
_exptl_crystal_description block
_exptl_crystal_F_000 888
_exptl_crystal_size_max 0.21
_exptl_crystal_size_mid 0.19
_exptl_crystal_size_min 0.18
_refine_diff_density_max 0.419
_refine_diff_density_min -0.582
_refine_ls_extinction_method none
_refine_ls_goodness_of_fit_ref 1.095
_refine_ls_hydrogen_treatment constr
_refine_ls_matrix_type full
_refine_ls_number_parameters 253
_refine_ls_number_reflns 3863
_refine_ls_number_restraints 0
_refine_ls_restrained_S_all 1.095
_refine_ls_R_factor_all 0.0648
_refine_ls_R_factor_gt 0.0405
_refine_ls_shift/su_max 0.000
_refine_ls_shift/su_mean 0.000
_refine_ls_structure_factor_coef Fsqd
_refine_ls_weighting_details 'w=1/[\s^2^(Fo^2^)+(0.0313P)^2^+2.0872P] where P=(Fo^2^+2Fc^2^)/3'
_refine_ls_weighting_scheme calc
_refine_ls_wR_factor_gt 0.0871
_refine_ls_wR_factor_ref 0.0988
_reflns_number_gt 2927
_reflns_number_total 3863
_reflns_threshold_expression I>2\s(I)
_cod_data_source_file su5027sup1.cif
_cod_data_source_block I
_cod_database_code 2240289
_cod_database_fobs_code 2240289
_shelx_space_group_comment
;
The symmetry employed for this shelxl refinement is uniquely defined
by the following loop, which should always be used as a source of
symmetry information in preference to the above space-group names.
They are only intended as comments.
;
_shelxl_version_number 2014/6

loop_
_space_group_symop_operation_xyz
'x, y, z'
'-x+1/2, y+1/2, -z+1/2'
'-x, -y, -z'
'x-1/2, -y-1/2, z-1/2'

loop_
_atom_site_type_symbol
_atom_site_label
_atom_site_fract_x
_atom_site_fract_y
_atom_site_fract_z
_atom_site_U_iso_or_equiv
_atom_site_adp_type
_atom_site_calc_flag
_atom_site_occupancy
C C1 0.1307(3) 0.3845(3) -0.03963(10) 0.0396(6) Uani d 1
C C2 0.2856(3) 0.3506(3) -0.02221(10) 0.0328(6) Uani d 1
C C3 0.3766(3) 0.3123(3) -0.06035(10) 0.0315(5) Uani d 1
C C4 0.5237(3) 0.2684(3) -0.04248(10) 0.0340(6) Uani d 1
C C5 0.5720(3) 0.2670(3) 0.01347(11) 0.0357(6) Uani d 1
C C6 0.3445(3) 0.3496(3) 0.03339(10) 0.0344(6) Uani d 1
C C7 0.6278(3) 0.2236(3) -0.08138(11) 0.0440(7) Uani d 1
H H7A 0.7181 0.2819 -0.0748 0.053 Uiso calc 1
H H7B 0.5783 0.2430 -0.1180 0.053 Uiso calc 1
C C8 0.6743(3) 0.0676(3) -0.07771(12) 0.0515(8) Uani d 1
H H8A 0.5864 0.0101 -0.0742 0.062 Uiso calc 1
H H8B 0.7083 0.0404 -0.1113 0.062 Uiso calc 1
C C9 0.7981(3) 0.0338(3) -0.03080(12) 0.0519(8) Uani d 1
H H9A 0.8247 -0.0660 -0.0330 0.062 Uiso calc 1
H H9B 0.8866 0.0894 -0.0351 0.062 Uiso calc 1
C C10 0.7601(3) 0.0622(3) 0.02499(12) 0.0508(8) Uani d 1
H H10A 0.8436 0.0298 0.0517 0.061 Uiso calc 1
H H10B 0.6724 0.0058 0.0296 0.061 Uiso calc 1
C C11 0.7278(3) 0.2176(3) 0.03676(12) 0.0470(7) Uani d 1
H H11A 0.7424 0.2313 0.0757 0.056 Uiso calc 1
H H11B 0.8007 0.2772 0.0224 0.056 Uiso calc 1
C C21 0.3110(3) 0.3992(3) 0.12794(11) 0.0481(7) Uani d 1
H H21A 0.3218 0.4992 0.1377 0.058 Uiso calc 1
H H21B 0.4101 0.3557 0.1358 0.058 Uiso calc 1
C C22 0.2093(3) 0.3296(3) 0.16277(11) 0.0399(6) Uani d 1
C C23 0.2260(4) 0.3649(4) 0.21649(13) 0.0708(10) Uani d 1
H H23 0.2957 0.4342 0.2302 0.085 Uiso calc 1
C C24 0.1401(5) 0.2983(5) 0.25061(15) 0.0878(13) Uani d 1
H H24 0.1530 0.3231 0.2871 0.105 Uiso calc 1
C C25 0.0380(5) 0.1977(5) 0.23151(18) 0.0812(12) Uani d 1
H H25 -0.0183 0.1521 0.2547 0.097 Uiso calc 1
C C26 0.0187(5) 0.1640(5) 0.17855(19) 0.0843(12) Uani d 1
H H26 -0.0527 0.0959 0.1650 0.101 Uiso calc 1
C C27 0.1039(4) 0.2295(4) 0.14421(14) 0.0629(9) Uani d 1
H H27 0.0890 0.2049 0.1077 0.075 Uiso calc 1
C C31 0.3078(3) 0.3224(3) -0.11850(10) 0.0320(6) Uani d 1
C C32 0.2628(4) 0.2034(3) -0.14877(11) 0.0512(8) Uani d 1
H H32 0.2815 0.1134 -0.1336 0.061 Uiso calc 1
C C33 0.1904(4) 0.2159(3) -0.20130(12) 0.0564(8) Uani d 1
H H33 0.1598 0.1348 -0.2215 0.068 Uiso calc 1
C C34 0.1638(3) 0.3475(3) -0.22362(10) 0.0427(7) Uani d 1
C C35 0.2063(3) 0.4684(3) -0.19455(11) 0.0473(7) Uani d 1
H H35 0.1864 0.5580 -0.2099 0.057 Uiso calc 1
C C36 0.2793(3) 0.4546(3) -0.14193(11) 0.0420(6) Uani d 1
H H36 0.3099 0.5360 -0.1219 0.050 Uiso calc 1
N N1 0.0060(3) 0.4098(3) -0.05266(10) 0.0611(8) Uani d 1
N N2 0.2581(3) 0.3886(3) 0.07055(9) 0.0475(6) Uani d 1
H H2 0.1649 0.4085 0.0592 0.057 Uiso calc 1
N N3 0.4865(2) 0.3065(2) 0.05039(8) 0.0364(5) Uani d 1
Br Br1 0.07272(5) 0.36307(5) -0.29690(2) 0.07749(17) Uani d 1

loop_
_atom_site_aniso_label
_atom_site_aniso_U_11
_atom_site_aniso_U_22
_atom_site_aniso_U_33
_atom_site_aniso_U_12
_atom_site_aniso_U_13
_atom_site_aniso_U_23
C1 0.0387(16) 0.0493(17) 0.0303(13) 0.0095(13) 0.0039(11) -0.0035(12)
C2 0.0278(12) 0.0349(14) 0.0347(13) 0.0055(11) 0.0013(10) 0.0019(11)
C3 0.0329(13) 0.0272(13) 0.0341(13) 0.0021(10) 0.0047(10) -0.0001(10)
C4 0.0289(13) 0.0318(13) 0.0414(14) 0.0030(11) 0.0058(11) -0.0005(11)
C5 0.0287(13) 0.0345(14) 0.0424(14) 0.0036(11) 0.0010(11) -0.0025(11)
C6 0.0329(13) 0.0355(14) 0.0345(13) 0.0051(11) 0.0041(10) 0.0025(11)
C7 0.0355(14) 0.0557(18) 0.0424(15) 0.0074(13) 0.0105(12) 0.0055(13)
C8 0.0460(17) 0.0580(19) 0.0516(17) 0.0139(15) 0.0106(14) -0.0072(15)
C9 0.0439(17) 0.0483(18) 0.0636(19) 0.0153(14) 0.0085(14) -0.0014(15)
C10 0.0396(16) 0.0541(19) 0.0566(18) 0.0157(14) 0.0010(13) 0.0057(15)
C11 0.0321(14) 0.0582(19) 0.0474(16) 0.0094(13) -0.0036(12) -0.0064(14)
C21 0.0487(17) 0.0607(19) 0.0340(14) 0.0015(14) 0.0035(12) 0.0033(13)
C22 0.0400(15) 0.0438(16) 0.0360(14) 0.0105(12) 0.0066(11) 0.0013(12)
C23 0.086(3) 0.087(3) 0.0424(18) -0.019(2) 0.0176(17) -0.0114(18)
C24 0.106(3) 0.118(4) 0.047(2) 0.006(3) 0.037(2) 0.002(2)
C25 0.068(3) 0.095(3) 0.087(3) 0.008(2) 0.035(2) 0.033(3)
C26 0.077(3) 0.087(3) 0.090(3) -0.023(2) 0.019(2) 0.012(2)
C27 0.068(2) 0.071(2) 0.0505(19) -0.0095(19) 0.0094(16) -0.0065(17)
C31 0.0276(13) 0.0357(14) 0.0334(13) 0.0045(11) 0.0071(10) -0.0002(11)
C32 0.078(2) 0.0347(15) 0.0397(15) -0.0015(15) 0.0057(15) 0.0002(13)
C33 0.084(2) 0.0457(19) 0.0381(16) -0.0168(17) 0.0037(15) -0.0081(14)
C34 0.0402(15) 0.0544(18) 0.0320(13) -0.0076(13) 0.0006(11) 0.0001(13)
C35 0.0580(18) 0.0404(16) 0.0399(15) 0.0015(14) -0.0037(13) 0.0031(13)
C36 0.0502(16) 0.0357(15) 0.0378(14) 0.0007(13) -0.0002(12) -0.0044(12)
N1 0.0367(14) 0.094(2) 0.0506(15) 0.0198(14) -0.0004(11) -0.0073(14)
N2 0.0377(12) 0.0729(18) 0.0316(11) 0.0193(12) 0.0044(10) 0.0047(11)
N3 0.0324(11) 0.0394(12) 0.0352(11) 0.0067(10) -0.0012(9) 0.0002(10)
Br1 0.0937(3) 0.0883(3) 0.04077(19) -0.0216(2) -0.01969(17) 0.00315(18)

loop_
_atom_type_symbol
_atom_type_description
_atom_type_scat_dispersion_real
_atom_type_scat_dispersion_imag
_atom_type_scat_source
C C 0.0033 0.0016 'International Tables Vol C Tables 4.2.6.8 and 6.1.1.4'
H H 0.0000 0.0000 'International Tables Vol C Tables 4.2.6.8 and 6.1.1.4'
N N 0.0061 0.0033 'International Tables Vol C Tables 4.2.6.8 and 6.1.1.4'
Br Br -0.2901 2.4595 'International Tables Vol C Tables 4.2.6.8 and 6.1.1.4'

loop_
_geom_angle_atom_site_label_1
_geom_angle_atom_site_label_2
_geom_angle_atom_site_label_3
_geom_angle
N1 C1 C2 178.5(3)
C3 C2 C6 120.2(2)
C3 C2 C1 119.7(2)
C6 C2 C1 120.0(2)
C4 C3 C2 119.0(2)
C4 C3 C31 124.1(2)
C2 C3 C31 116.8(2)
C3 C4 C5 117.0(2)
C3 C4 C7 121.9(2)
C5 C4 C7 121.1(2)
N3 C5 C4 124.4(2)
N3 C5 C11 114.6(2)
C4 C5 C11 121.0(2)
N3 C6 N2 118.9(2)
N3 C6 C2 120.4(2)
N2 C6 C2 120.6(2)
C4 C7 C8 114.9(2)
C4 C7 H7A 108.6
C8 C7 H7A 108.6
C4 C7 H7B 108.6
C8 C7 H7B 108.6
H7A C7 H7B 107.5
C9 C8 C7 114.1(3)
C9 C8 H8A 108.7
C7 C8 H8A 108.7
C9 C8 H8B 108.7
C7 C8 H8B 108.7
H8A C8 H8B 107.6
C10 C9 C8 115.6(2)
C10 C9 H9A 108.4
C8 C9 H9A 108.4
C10 C9 H9B 108.4
C8 C9 H9B 108.4
H9A C9 H9B 107.4
C9 C10 C11 115.1(3)
C9 C10 H10A 108.5
C11 C10 H10A 108.5
C9 C10 H10B 108.5
C11 C10 H10B 108.5
H10A C10 H10B 107.5
C5 C11 C10 114.5(2)
C5 C11 H11A 108.6
C10 C11 H11A 108.6
C5 C11 H11B 108.6
C10 C11 H11B 108.6
H11A C11 H11B 107.6
N2 C21 C22 114.2(2)
N2 C21 H21A 108.7
C22 C21 H21A 108.7
N2 C21 H21B 108.7
C22 C21 H21B 108.7
H21A C21 H21B 107.6
C27 C22 C23 117.7(3)
C27 C22 C21 123.6(3)
C23 C22 C21 118.6(3)
C22 C23 C24 120.6(4)
C22 C23 H23 119.7
C24 C23 H23 119.7
C25 C24 C23 120.7(4)
C25 C24 H24 119.7
C23 C24 H24 119.7
C26 C25 C24 119.2(4)
C26 C25 H25 120.4
C24 C25 H25 120.4
C25 C26 C27 120.6(4)
C25 C26 H26 119.7
C27 C26 H26 119.7
C22 C27 C26 121.2(3)
C22 C27 H27 119.4
C26 C27 H27 119.4
C32 C31 C36 118.6(2)
C32 C31 C3 121.8(2)
C36 C31 C3 119.5(2)
C31 C32 C33 120.7(3)
C31 C32 H32 119.7
C33 C32 H32 119.7
C34 C33 C32 119.7(3)
C34 C33 H33 120.2
C32 C33 H33 120.2
C33 C34 C35 121.2(3)
C33 C34 Br1 119.3(2)
C35 C34 Br1 119.5(2)
C34 C35 C36 118.6(3)
C34 C35 H35 120.7
C36 C35 H35 120.7
C31 C36 C35 121.2(3)
C31 C36 H36 119.4
C35 C36 H36 119.4
C6 N2 C21 124.6(2)
C6 N2 H2 117.7
C21 N2 H2 117.7
C6 N3 C5 118.9(2)

loop_
_geom_bond_atom_site_label_1
_geom_bond_atom_site_label_2
_geom_bond_distance
C1 N1 1.140(3)
C1 C2 1.426(4)
C2 C3 1.395(3)
C2 C6 1.406(3)
C3 C4 1.388(3)
C3 C31 1.490(3)
C4 C5 1.397(4)
C4 C7 1.508(4)
C5 N3 1.341(3)
C5 C11 1.501(3)
C6 N3 1.340(3)
C6 N2 1.350(3)
C7 C8 1.521(4)
C7 H7A 0.9700
C7 H7B 0.9700
C8 C9 1.517(4)
C8 H8A 0.9700
C8 H8B 0.9700
C9 C10 1.509(4)
C9 H9A 0.9700
C9 H9B 0.9700
C10 C11 1.524(4)
C10 H10A 0.9700
C10 H10B 0.9700
C11 H11A 0.9700
C11 H11B 0.9700
C21 N2 1.441(3)
C21 C22 1.505(4)
C21 H21A 0.9700
C21 H21B 0.9700
C22 C27 1.361(4)
C22 C23 1.367(4)
C23 C24 1.384(5)
C23 H23 0.9300
C24 C25 1.349(6)
C24 H24 0.9300
C25 C26 1.345(6)
C25 H25 0.9300
C26 C27 1.379(5)
C26 H26 0.9300
C27 H27 0.9300
C31 C32 1.372(4)
C31 C36 1.378(4)
C32 C33 1.375(4)
C32 H32 0.9300
C33 C34 1.359(4)
C33 H33 0.9300
C34 C35 1.368(4)
C34 Br1 1.890(3)
C35 C36 1.380(4)
C35 H35 0.9300
C36 H36 0.9300
N2 H2 0.8600

loop_
_geom_hbond_atom_site_label_D
_geom_hbond_atom_site_label_H
_geom_hbond_atom_site_label_A
_geom_hbond_site_symmetry_A
_geom_hbond_distance_DH
_geom_hbond_distance_HA
_geom_hbond_distance_DA
_geom_hbond_angle_DHA
N2 H2 N1 3_565 0.86 2.28 3.010(3) 142.5
C21 H21B Br1 4_666 0.97 2.90 3.703(3) 141.0

loop_
_geom_torsion_atom_site_label_1
_geom_torsion_atom_site_label_2
_geom_torsion_atom_site_label_3
_geom_torsion_atom_site_label_4
_geom_torsion
C6 C2 C3 C4 2.3(4)
C1 C2 C3 C4 -174.8(2)
C6 C2 C3 C31 -177.4(2)
C1 C2 C3 C31 5.5(4)
C2 C3 C4 C5 -0.7(4)
C31 C3 C4 C5 179.0(2)
C2 C3 C4 C7 179.2(2)
C31 C3 C4 C7 -1.1(4)
C3 C4 C5 N3 -0.7(4)
C7 C4 C5 N3 179.4(3)
C3 C4 C5 C11 178.4(2)
C7 C4 C5 C11 -1.5(4)
C3 C2 C6 N3 -2.6(4)
C1 C2 C6 N3 174.5(2)
C3 C2 C6 N2 179.0(2)
C1 C2 C6 N2 -3.9(4)
C3 C4 C7 C8 -114.6(3)
C5 C4 C7 C8 65.3(3)
C4 C7 C8 C9 -78.9(3)
C7 C8 C9 C10 61.7(4)
C8 C9 C10 C11 -62.9(4)
N3 C5 C11 C10 116.6(3)
C4 C5 C11 C10 -62.6(4)
C9 C10 C11 C5 79.7(3)
N2 C21 C22 C27 19.3(4)
N2 C21 C22 C23 -162.8(3)
C27 C22 C23 C24 1.2(5)
C21 C22 C23 C24 -176.7(4)
C22 C23 C24 C25 -0.2(7)
C23 C24 C25 C26 -1.0(7)
C24 C25 C26 C27 1.1(7)
C23 C22 C27 C26 -1.1(5)
C21 C22 C27 C26 176.7(3)
C25 C26 C27 C22 0.0(6)
C4 C3 C31 C32 75.4(4)
C2 C3 C31 C32 -104.9(3)
C4 C3 C31 C36 -108.7(3)
C2 C3 C31 C36 71.0(3)
C36 C31 C32 C33 -0.2(4)
C3 C31 C32 C33 175.6(3)
C31 C32 C33 C34 0.4(5)
C32 C33 C34 C35 -0.7(5)
C32 C33 C34 Br1 177.1(2)
C33 C34 C35 C36 0.9(5)
Br1 C34 C35 C36 -176.9(2)
C32 C31 C36 C35 0.5(4)
C3 C31 C36 C35 -175.5(2)
C34 C35 C36 C31 -0.8(4)
N3 C6 N2 C21 5.5(4)
C2 C6 N2 C21 -176.0(3)
C22 C21 N2 C6 -133.1(3)
N2 C6 N3 C5 179.6(2)
C2 C6 N3 C5 1.2(4)
C4 C5 N3 C6 0.5(4)
C11 C5 N3 C6 -178.7(2)
